data_7721015
loop_
_publ_author_name
'Varaksina, Evgenia'
'Ferulev, Alexey I.'
'Korshunov, Vladislav Mikhailovich'
'Stankevich, Tatyana S.'
'Gontcharenko , Victoria E.'
'Taydakov, Ilya V.'

_publ_section_title
;
 Modulating the energy transfer processes via XPh3 (X=Si, Ge, Sn)
 substitution in luminescent Eu3+ \b-diketonate complexes
;
_journal_name_full 'Dalton Transactions'
_journal_paper_doi 10.1039/D6DT00437G
_journal_year 2026
_chemical_formula_moiety 'C26 H22 O Sn'
_chemical_formula_sum 'C26 H22 O Sn'
_chemical_formula_weight 469.12
_space_group_crystal_system triclinic
_space_group_IT_number 2
_space_group_name_Hall '-P 1'
_space_group_name_H-M_alt 'P -1'
_atom_sites_solution_hydrogens geom
_atom_sites_solution_primary dual
_audit_creation_date 2026-01-22
_audit_creation_method
;
Olex2 1.5
(compiled 2025.07.13 svn.rb7424aed for OlexSys, GUI svn.r7314)
;
_audit_update_record
;
2026-01-22 deposited with the CCDC.	2026-05-08 downloaded from the CCDC.
;
_cell_angle_alpha 96.598(3)
_cell_angle_beta 94.397(3)
_cell_angle_gamma 108.481(3)
_cell_formula_units_Z 2
_cell_length_a 6.3550(6)
_cell_length_b 9.8437(8)
_cell_length_c 17.7058(14)
_cell_measurement_reflns_used 4349
_cell_measurement_temperature 100.00
_cell_measurement_theta_max 30.44
_cell_measurement_theta_min 2.34
_cell_volume 1035.99(15)
_computing_cell_refinement 'SAINT V8.40B (?, 2016)'
_computing_data_reduction 'SAINT V8.40B (?, 2016)'
_computing_molecular_graphics 'Olex2 1.5 (Dolomanov et al., 2009)'
_computing_publication_material 'Olex2 1.5 (Dolomanov et al., 2009)'
_computing_structure_refinement 'SHELXL 2018/3 (Sheldrick, 2015)'
_computing_structure_solution 'SHELXT 2018/2 (Sheldrick, 2018)'
_diffrn_ambient_temperature 100.00
_diffrn_detector 'Photon III detector'
_diffrn_measured_fraction_theta_full 0.999
_diffrn_measured_fraction_theta_max 0.994
_diffrn_measurement_device 'three-circle diffractometer'
_diffrn_measurement_device_type 'Bruker D8 Quest with Photon III detector'
_diffrn_measurement_method '\f and \w scans'
_diffrn_radiation_monochromator 'mirror optics'
_diffrn_radiation_probe x-ray
_diffrn_radiation_type MoK\a
_diffrn_radiation_wavelength 0.71073
_diffrn_reflns_av_R_equivalents 0.0561
_diffrn_reflns_av_unetI/netI 0.0672
_diffrn_reflns_Laue_measured_fraction_full 0.999
_diffrn_reflns_Laue_measured_fraction_max 0.994
_diffrn_reflns_limit_h_max 9
_diffrn_reflns_limit_h_min -9
_diffrn_reflns_limit_k_max 14
_diffrn_reflns_limit_k_min -14
_diffrn_reflns_limit_l_max 25
_diffrn_reflns_limit_l_min -25
_diffrn_reflns_number 16574
_diffrn_reflns_point_group_measured_fraction_full 0.999
_diffrn_reflns_point_group_measured_fraction_max 0.994
_diffrn_reflns_theta_full 25.242
_diffrn_reflns_theta_max 30.583
_diffrn_reflns_theta_min 2.205
_diffrn_source 'microfocus sealed X-ray tube'
_diffrn_source_current 0.9
_diffrn_source_power 0.045
_diffrn_source_type 'Incoatec I\ms'
_diffrn_source_voltage 50.0
_diffrn_standards_number 0
_exptl_absorpt_coefficient_mu 1.246
_exptl_absorpt_correction_T_max 0.6478
_exptl_absorpt_correction_T_min 0.5635
_exptl_absorpt_correction_type multi-scan
_exptl_absorpt_process_details
;
SADABS-2016/2 (Bruker,2016/2) was used for absorption correction.
wR2(int) was 0.1583 before and 0.0533 after correction.
The Ratio of minimum to maximum transmission is 0.8699.
The \l/2 correction factor is Not present.
;
_exptl_crystal_colour colourless
_exptl_crystal_density_diffrn 1.504
_exptl_crystal_description block
_exptl_crystal_F_000 472
_exptl_crystal_size_max 0.129
_exptl_crystal_size_mid 0.122
_exptl_crystal_size_min 0.096
_refine_diff_density_max 1.177
_refine_diff_density_min -0.843
_refine_diff_density_rms 0.127
_refine_ls_extinction_method none
_refine_ls_goodness_of_fit_ref 1.035
_refine_ls_hydrogen_treatment constr
_refine_ls_matrix_type full
_refine_ls_number_parameters 254
_refine_ls_number_reflns 6324
_refine_ls_number_restraints 0
_refine_ls_restrained_S_all 1.035
_refine_ls_R_factor_all 0.0458
_refine_ls_R_factor_gt 0.0398
_refine_ls_shift/su_max 0.001
_refine_ls_shift/su_mean 0.000
_refine_ls_structure_factor_coef Fsqd
_refine_ls_weighting_details 'w=1/[\s^2^(Fo^2^)+(0.0315P)^2^+0.1282P] where P=(Fo^2^+2Fc^2^)/3'
_refine_ls_weighting_scheme calc
_refine_ls_wR_factor_gt 0.0806
_refine_ls_wR_factor_ref 0.0839
_reflns_Friedel_coverage 0.000
_reflns_number_gt 5650
_reflns_number_total 6324
_reflns_threshold_expression 'I > 2\s(I)'
_cod_data_source_file d6dt00437g2.cif
_cod_data_source_block q_CCDC2
_cod_original_sg_symbol_H-M P-1
_cod_database_code 7721015
_shelx_shelxl_version_number 2018/3
_shelx_space_group_comment
;
The symmetry employed for this shelxl refinement is uniquely defined
by the following loop, which should always be used as a source of
symmetry information in preference to the above space-group names.
They are only intended as comments.
;
_olex2_refinement_description
;
1. Fixed Uiso
 At 1.2 times of:
  All C(H) groups
 At 1.5 times of:
  All C(H,H,H) groups
2.a Aromatic/amide H refined with riding coordinates:
 C22(H22), C10(H10), C23(H23), C26(H26), C6(H6), C20(H20), C16(H16), C17(H17),
 C2(H2), C24(H24), C3(H3), C14(H14), C11(H11), C25(H25), C5(H5), C19(H19),
 C13(H13), C18(H18), C12(H12)
2.b Idealised Me refined as rotating group:
 C8(H8A,H8B,H8C)
;
_olex2_submission_special_instructions 'No special instructions were received'

loop_
_space_group_symop_operation_xyz
'x, y, z'
'-x, -y, -z'

loop_
_atom_site_label
_atom_site_type_symbol
_atom_site_fract_x
_atom_site_fract_y
_atom_site_fract_z
_atom_site_U_iso_or_equiv
_atom_site_adp_type
_atom_site_occupancy
_atom_site_site_symmetry_order
_atom_site_calc_flag
_atom_site_refinement_flags_posn
_atom_site_refinement_flags_adp
_atom_site_refinement_flags_occupancy
_atom_site_disorder_assembly
_atom_site_disorder_group
Sn1 Sn 0.65028(3) 0.74279(2) 0.77610(2) 0.01411(6) Uani 1 1 d . . . . .
O1 O 0.1187(4) 0.9137(2) 0.44867(12) 0.0289(5) Uani 1 1 d . . . . .
C21 C 0.7398(4) 0.5523(3) 0.75097(15) 0.0167(5) Uani 1 1 d . . . . .
C15 C 0.9384(4) 0.9338(3) 0.80109(15) 0.0175(5) Uani 1 1 d . . . . .
C1 C 0.4464(4) 0.7622(3) 0.67871(14) 0.0167(5) Uani 1 1 d . . . . .
C9 C 0.4721(4) 0.7236(3) 0.87393(14) 0.0160(5) Uani 1 1 d . . . . .
C22 C 0.8778(4) 0.5137(3) 0.80314(16) 0.0198(5) Uani 1 1 d . . . . .
H22 H 0.930348 0.571899 0.851786 0.024 Uiso 1 1 calc R U . . .
C10 C 0.4251(4) 0.6004(3) 0.90929(15) 0.0191(5) Uani 1 1 d . . . . .
H10 H 0.475806 0.523573 0.890108 0.023 Uiso 1 1 calc R U . . .
C23 C 0.9405(5) 0.3915(3) 0.78548(17) 0.0223(6) Uani 1 1 d . . . . .
H23 H 1.033787 0.366433 0.822083 0.027 Uiso 1 1 calc R U . . .
C26 C 0.6645(4) 0.4640(3) 0.67999(16) 0.0197(5) Uani 1 1 d . . . . .
H26 H 0.567619 0.486941 0.643775 0.024 Uiso 1 1 calc R U . . .
C6 C 0.5132(4) 0.8851(3) 0.64239(15) 0.0194(5) Uani 1 1 d . . . . .
H6 H 0.652925 0.957896 0.660015 0.023 Uiso 1 1 calc R U . . .
C20 C 0.9893(5) 1.0166(3) 0.87363(16) 0.0205(5) Uani 1 1 d . . . . .
H20 H 0.891319 0.990283 0.911367 0.025 Uiso 1 1 calc R U . . .
C16 C 1.0818(5) 0.9767(3) 0.74624(16) 0.0217(5) Uani 1 1 d . . . . .
H16 H 1.048744 0.922371 0.696353 0.026 Uiso 1 1 calc R U . . .
C17 C 1.2732(5) 1.0984(3) 0.76354(18) 0.0251(6) Uani 1 1 d . . . . .
H17 H 1.369389 1.126805 0.725532 0.030 Uiso 1 1 calc R U . . .
C2 C 0.2396(4) 0.6559(3) 0.65131(15) 0.0199(5) Uani 1 1 d . . . . .
H2 H 0.190701 0.571435 0.675086 0.024 Uiso 1 1 calc R U . . .
C4 C 0.1735(4) 0.7968(3) 0.55389(15) 0.0187(5) Uani 1 1 d . . . . .
C24 C 0.8664(5) 0.3062(3) 0.71425(18) 0.0248(6) Uani 1 1 d . . . . .
H24 H 0.909649 0.223134 0.701825 0.030 Uiso 1 1 calc R U . . .
C3 C 0.1052(4) 0.6732(3) 0.58952(16) 0.0210(5) Uani 1 1 d . . . . .
H3 H -0.034005 0.600146 0.571502 0.025 Uiso 1 1 calc R U . . .
C14 C 0.3941(5) 0.8346(3) 0.90328(15) 0.0208(5) Uani 1 1 d . . . . .
H14 H 0.421019 0.919155 0.879404 0.025 Uiso 1 1 calc R U . . .
C11 C 0.3056(5) 0.5867(3) 0.97214(16) 0.0223(6) Uani 1 1 d . . . . .
H11 H 0.273841 0.500846 0.995029 0.027 Uiso 1 1 calc R U . . .
C25 C 0.7294(5) 0.3429(3) 0.66162(18) 0.0249(6) Uani 1 1 d . . . . .
H25 H 0.679281 0.285378 0.612718 0.030 Uiso 1 1 calc R U . . .
C5 C 0.3805(5) 0.9030(3) 0.58151(15) 0.0211(5) Uani 1 1 d . . . . .
H5 H 0.429535 0.987812 0.558020 0.025 Uiso 1 1 calc R U . . .
C19 C 1.1813(5) 1.1370(3) 0.89145(18) 0.0247(6) Uani 1 1 d . . . . .
H19 H 1.215163 1.191137 0.941400 0.030 Uiso 1 1 calc R U . . .
C7 C 0.0369(5) 0.8215(3) 0.48810(16) 0.0225(6) Uani 1 1 d . . . . .
C13 C 0.2780(5) 0.8226(3) 0.96674(16) 0.0239(6) Uani 1 1 d . . . . .
H13 H 0.229068 0.899760 0.986639 0.029 Uiso 1 1 calc R U . . .
C18 C 1.3232(5) 1.1781(3) 0.83658(19) 0.0262(6) Uani 1 1 d . . . . .
H18 H 1.454254 1.260549 0.848749 0.031 Uiso 1 1 calc R U . . .
C12 C 0.2329(5) 0.6985(3) 1.00137(16) 0.0234(6) Uani 1 1 d . . . . .
H12 H 0.152913 0.690243 1.044732 0.028 Uiso 1 1 calc R U . . .
C8 C -0.2071(5) 0.7304(4) 0.47163(19) 0.0320(7) Uani 1 1 d . . . . .
H8A H -0.285545 0.750630 0.514863 0.048 Uiso 1 1 calc R U . . .
H8B H -0.220852 0.627647 0.464226 0.048 Uiso 1 1 calc R U . . .
H8C H -0.273111 0.754010 0.425135 0.048 Uiso 1 1 calc R U . . .

loop_
_atom_site_aniso_label
_atom_site_aniso_U_11
_atom_site_aniso_U_22
_atom_site_aniso_U_33
_atom_site_aniso_U_23
_atom_site_aniso_U_13
_atom_site_aniso_U_12
Sn1 0.01466(9) 0.01464(9) 0.01271(9) 0.00123(6) 0.00165(6) 0.00464(6)
O1 0.0307(12) 0.0374(12) 0.0213(11) 0.0087(9) 0.0037(9) 0.0133(9)
C21 0.0158(12) 0.0133(11) 0.0190(13) 0.0007(9) 0.0032(9) 0.0021(9)
C15 0.0185(12) 0.0160(12) 0.0187(13) 0.0015(10) 0.0021(10) 0.0070(9)
C1 0.0169(12) 0.0185(12) 0.0139(12) 0.0009(9) 0.0021(9) 0.0054(9)
C9 0.0150(11) 0.0174(12) 0.0154(12) 0.0024(9) 0.0005(9) 0.0053(9)
C22 0.0196(13) 0.0205(12) 0.0185(13) 0.0018(10) 0.0018(10) 0.0060(10)
C10 0.0177(12) 0.0188(12) 0.0208(13) 0.0037(10) 0.0016(10) 0.0058(10)
C23 0.0229(14) 0.0203(13) 0.0270(15) 0.0067(11) 0.0031(11) 0.0104(10)
C26 0.0154(12) 0.0210(13) 0.0220(13) 0.0015(10) -0.0010(10) 0.0060(10)
C6 0.0186(12) 0.0219(13) 0.0160(12) 0.0030(10) 0.0014(10) 0.0045(10)
C20 0.0217(13) 0.0194(12) 0.0204(13) -0.0012(10) 0.0027(10) 0.0081(10)
C16 0.0201(13) 0.0221(13) 0.0214(14) 0.0018(11) 0.0030(11) 0.0052(10)
C17 0.0208(14) 0.0222(13) 0.0326(16) 0.0080(12) 0.0081(12) 0.0050(11)
C2 0.0195(13) 0.0183(12) 0.0194(13) 0.0044(10) 0.0014(10) 0.0024(10)
C4 0.0199(13) 0.0239(13) 0.0143(12) 0.0020(10) 0.0021(10) 0.0101(10)
C24 0.0233(14) 0.0170(12) 0.0341(16) -0.0003(11) 0.0058(12) 0.0075(10)
C3 0.0158(12) 0.0228(13) 0.0214(14) 0.0009(11) 0.0006(10) 0.0033(10)
C14 0.0232(13) 0.0207(13) 0.0187(13) 0.0024(10) 0.0041(10) 0.0074(10)
C11 0.0191(13) 0.0269(14) 0.0199(13) 0.0101(11) 0.0014(10) 0.0043(10)
C25 0.0214(14) 0.0206(13) 0.0288(15) -0.0054(11) 0.0013(11) 0.0052(10)
C5 0.0238(14) 0.0207(13) 0.0184(13) 0.0046(10) 0.0046(10) 0.0058(10)
C19 0.0245(14) 0.0201(13) 0.0263(15) -0.0060(11) -0.0036(11) 0.0078(11)
C7 0.0255(14) 0.0271(14) 0.0169(13) -0.0010(11) 0.0015(11) 0.0131(11)
C13 0.0252(14) 0.0262(14) 0.0233(14) 0.0024(11) 0.0087(11) 0.0117(11)
C18 0.0195(13) 0.0150(12) 0.0411(18) 0.0003(12) -0.0025(12) 0.0042(10)
C12 0.0195(13) 0.0343(15) 0.0156(13) 0.0066(11) 0.0054(10) 0.0056(11)
C8 0.0252(15) 0.0349(17) 0.0311(17) 0.0021(14) -0.0080(13) 0.0071(12)

loop_
_atom_type_symbol
_atom_type_description
_atom_type_scat_dispersion_real
_atom_type_scat_dispersion_imag
_atom_type_scat_source
C C 0.0033 0.0016 'International Tables Vol C Tables 4.2.6.8 and 6.1.1.4'
H H 0.0000 0.0000 'International Tables Vol C Tables 4.2.6.8 and 6.1.1.4'
O O 0.0106 0.0060 'International Tables Vol C Tables 4.2.6.8 and 6.1.1.4'
Sn Sn -0.6537 1.4246 'International Tables Vol C Tables 4.2.6.8 and 6.1.1.4'

loop_
_geom_angle_atom_site_label_1
_geom_angle_atom_site_label_2
_geom_angle_atom_site_label_3
_geom_angle
_geom_angle_site_symmetry_1
_geom_angle_site_symmetry_3
_geom_angle_publ_flag
C21 Sn1 C15 111.79(10) . . ?
C21 Sn1 C1 108.68(10) . . ?
C1 Sn1 C15 108.66(10) . . ?
C9 Sn1 C21 108.54(10) . . ?
C9 Sn1 C15 108.45(10) . . ?
C9 Sn1 C1 110.74(10) . . ?
C22 C21 Sn1 121.65(19) . . ?
C22 C21 C26 117.9(2) . . ?
C26 C21 Sn1 120.4(2) . . ?
C20 C15 Sn1 120.50(19) . . ?
C16 C15 Sn1 121.1(2) . . ?
C16 C15 C20 118.4(2) . . ?
C6 C1 Sn1 120.27(19) . . ?
C6 C1 C2 118.1(2) . . ?
C2 C1 Sn1 121.54(19) . . ?
C10 C9 Sn1 121.49(19) . . ?
C10 C9 C14 117.9(2) . . ?
C14 C9 Sn1 120.60(18) . . ?
C21 C22 H22 119.4 . . ?
C21 C22 C23 121.3(3) . . ?
C23 C22 H22 119.4 . . ?
C9 C10 H10 119.2 . . ?
C9 C10 C11 121.5(3) . . ?
C11 C10 H10 119.2 . . ?
C22 C23 H23 120.0 . . ?
C24 C23 C22 119.9(3) . . ?
C24 C23 H23 120.0 . . ?
C21 C26 H26 119.5 . . ?
C25 C26 C21 121.0(3) . . ?
C25 C26 H26 119.5 . . ?
C1 C6 H6 119.3 . . ?
C5 C6 C1 121.4(2) . . ?
C5 C6 H6 119.3 . . ?
C15 C20 H20 119.5 . . ?
C19 C20 C15 120.9(3) . . ?
C19 C20 H20 119.5 . . ?
C15 C16 H16 119.6 . . ?
C15 C16 C17 120.9(3) . . ?
C17 C16 H16 119.6 . . ?
C16 C17 H17 120.1 . . ?
C18 C17 C16 119.9(3) . . ?
C18 C17 H17 120.1 . . ?
C1 C2 H2 119.7 . . ?
C3 C2 C1 120.7(2) . . ?
C3 C2 H2 119.7 . . ?
C3 C4 C5 118.5(2) . . ?
C3 C4 C7 123.0(2) . . ?
C5 C4 C7 118.4(2) . . ?
C23 C24 H24 120.2 . . ?
C25 C24 C23 119.6(3) . . ?
C25 C24 H24 120.2 . . ?
C2 C3 C4 120.6(2) . . ?
C2 C3 H3 119.7 . . ?
C4 C3 H3 119.7 . . ?
C9 C14 H14 119.6 . . ?
C13 C14 C9 120.8(3) . . ?
C13 C14 H14 119.6 . . ?
C10 C11 H11 120.0 . . ?
C12 C11 C10 119.9(3) . . ?
C12 C11 H11 120.0 . . ?
C26 C25 H25 119.9 . . ?
C24 C25 C26 120.2(3) . . ?
C24 C25 H25 119.9 . . ?
C6 C5 C4 120.6(2) . . ?
C6 C5 H5 119.7 . . ?
C4 C5 H5 119.7 . . ?
C20 C19 H19 119.9 . . ?
C18 C19 C20 120.1(3) . . ?
C18 C19 H19 119.9 . . ?
O1 C7 C4 121.0(3) . . ?
O1 C7 C8 120.5(3) . . ?
C4 C7 C8 118.5(3) . . ?
C14 C13 H13 119.8 . . ?
C14 C13 C12 120.4(3) . . ?
C12 C13 H13 119.8 . . ?
C17 C18 H18 120.1 . . ?
C19 C18 C17 119.8(3) . . ?
C19 C18 H18 120.1 . . ?
C11 C12 C13 119.4(3) . . ?
C11 C12 H12 120.3 . . ?
C13 C12 H12 120.3 . . ?
C7 C8 H8A 109.5 . . ?
C7 C8 H8B 109.5 . . ?
C7 C8 H8C 109.5 . . ?
H8A C8 H8B 109.5 . . ?
H8A C8 H8C 109.5 . . ?
H8B C8 H8C 109.5 . . ?

loop_
_geom_bond_atom_site_label_1
_geom_bond_atom_site_label_2
_geom_bond_distance
_geom_bond_site_symmetry_2
_geom_bond_publ_flag
Sn1 C21 2.136(3) . ?
Sn1 C15 2.142(3) . ?
Sn1 C1 2.140(3) . ?
Sn1 C9 2.135(3) . ?
O1 C7 1.218(3) . ?
C21 C22 1.390(4) . ?
C21 C26 1.399(4) . ?
C15 C20 1.395(4) . ?
C15 C16 1.392(4) . ?
C1 C6 1.397(4) . ?
C1 C2 1.403(3) . ?
C9 C10 1.388(3) . ?
C9 C14 1.401(4) . ?
C22 H22 0.9500 . ?
C22 C23 1.393(4) . ?
C10 H10 0.9500 . ?
C10 C11 1.390(4) . ?
C23 H23 0.9500 . ?
C23 C24 1.390(4) . ?
C26 H26 0.9500 . ?
C26 C25 1.392(4) . ?
C6 H6 0.9500 . ?
C6 C5 1.379(4) . ?
C20 H20 0.9500 . ?
C20 C19 1.389(4) . ?
C16 H16 0.9500 . ?
C16 C17 1.394(4) . ?
C17 H17 0.9500 . ?
C17 C18 1.391(4) . ?
C2 H2 0.9500 . ?
C2 C3 1.395(4) . ?
C4 C3 1.397(4) . ?
C4 C5 1.405(4) . ?
C4 C7 1.487(4) . ?
C24 H24 0.9500 . ?
C24 C25 1.382(4) . ?
C3 H3 0.9500 . ?
C14 H14 0.9500 . ?
C14 C13 1.387(4) . ?
C11 H11 0.9500 . ?
C11 C12 1.385(4) . ?
C25 H25 0.9500 . ?
C5 H5 0.9500 . ?
C19 H19 0.9500 . ?
C19 C18 1.383(4) . ?
C7 C8 1.511(4) . ?
C13 H13 0.9500 . ?
C13 C12 1.389(4) . ?
C18 H18 0.9500 . ?
C12 H12 0.9500 . ?
C8 H8A 0.9800 . ?
C8 H8B 0.9800 . ?
C8 H8C 0.9800 . ?

loop_
_geom_torsion_atom_site_label_1
_geom_torsion_atom_site_label_2
_geom_torsion_atom_site_label_3
_geom_torsion_atom_site_label_4
_geom_torsion
_geom_torsion_site_symmetry_1
_geom_torsion_site_symmetry_2
_geom_torsion_site_symmetry_3
_geom_torsion_site_symmetry_4
_geom_torsion_publ_flag
Sn1 C21 C22 C23 -178.2(2) . . . . ?
Sn1 C21 C26 C25 177.2(2) . . . . ?
Sn1 C15 C20 C19 177.1(2) . . . . ?
Sn1 C15 C16 C17 -177.8(2) . . . . ?
Sn1 C1 C6 C5 -177.3(2) . . . . ?
Sn1 C1 C2 C3 177.6(2) . . . . ?
Sn1 C9 C10 C11 -178.8(2) . . . . ?
Sn1 C9 C14 C13 179.9(2) . . . . ?
C21 C22 C23 C24 0.6(4) . . . . ?
C21 C26 C25 C24 1.4(4) . . . . ?
C15 C20 C19 C18 1.2(4) . . . . ?
C15 C16 C17 C18 0.3(4) . . . . ?
C1 C6 C5 C4 -0.3(4) . . . . ?
C1 C2 C3 C4 -0.2(4) . . . . ?
C9 C10 C11 C12 -0.8(4) . . . . ?
C9 C14 C13 C12 -1.4(4) . . . . ?
C22 C21 C26 C25 -1.3(4) . . . . ?
C22 C23 C24 C25 -0.5(4) . . . . ?
C10 C9 C14 C13 1.4(4) . . . . ?
C10 C11 C12 C13 0.8(4) . . . . ?
C23 C24 C25 C26 -0.5(4) . . . . ?
C26 C21 C22 C23 0.3(4) . . . . ?
C6 C1 C2 C3 0.0(4) . . . . ?
C20 C15 C16 C17 0.8(4) . . . . ?
C20 C19 C18 C17 -0.1(4) . . . . ?
C16 C15 C20 C19 -1.6(4) . . . . ?
C16 C17 C18 C19 -0.6(4) . . . . ?
C2 C1 C6 C5 0.3(4) . . . . ?
C3 C4 C5 C6 0.1(4) . . . . ?
C3 C4 C7 O1 -164.7(3) . . . . ?
C3 C4 C7 C8 15.9(4) . . . . ?
C14 C9 C10 C11 -0.4(4) . . . . ?
C14 C13 C12 C11 0.2(4) . . . . ?
C5 C4 C3 C2 0.2(4) . . . . ?
C5 C4 C7 O1 15.4(4) . . . . ?
C5 C4 C7 C8 -164.0(3) . . . . ?
C7 C4 C3 C2 -179.7(3) . . . . ?
C7 C4 C5 C6 180.0(3) . . . . ?
